data_4020465
loop_
_publ_author_name
'Graham Sandford'
'Rachel Slater'
'Dmitrii S. Yufit'
'Judith A. K. Howard'
'Antonio Vong'

_publ_section_title
;
 Tetrahydropyrido[3,4-b]pyrazine Scaffolds from Pentafluoropyridine
;
_journal_name_full 'Journal of Organic Chemistry'
_journal_page_first 7208
_journal_page_last 7216
_journal_paper_doi 10.1021/jo0508696
_journal_volume 70
_journal_year 2005
_chemical_formula_moiety 'C11 H15 F2 N3 O'
_chemical_formula_sum 'C11 H15 F2 N3 O'
_chemical_formula_weight 243.26
_chemical_melting_point 71.8(5)
_space_group_IT_number 14
_symmetry_cell_setting monoclinic
_symmetry_space_group_name_Hall '-P 2ybc'
_symmetry_space_group_name_H-M 'P 1 21/c 1'
_cell_angle_alpha 90.00
_cell_angle_beta 99.587(2)
_cell_angle_gamma 90.00
_cell_formula_units_Z 4
_cell_length_a 8.7228(3)
_cell_length_b 18.3386(7)
_cell_length_c 7.2367(3)
_cell_measurement_temperature 120(2)
_cell_volume 1141.44(8)
_diffrn_ambient_temperature 120(2)
_exptl_crystal_density_diffrn 1.416
_cod_depositor_comments
;
The following automatic conversions were performed:

'_chemical_melting_point' value '71.3-72.2' was changed to '71.8(5)'
- the average value was taken and precision was estimated.

Automatic conversion script
Id: cif_fix_values 1646 2011-03-28 12:23:43Z adriana 
;
_cod_original_sg_symbol_H-M 'P 21/c'
_cod_database_code 4020465

loop_
_symmetry_equiv_pos_as_xyz
'x, y, z'
'-x, y+1/2, -z+1/2'
'-x, -y, -z'
'x, -y-1/2, z-1/2'

loop_
_atom_site_label
_atom_site_type_symbol
_atom_site_fract_x
_atom_site_fract_y
_atom_site_fract_z
_atom_site_U_iso_or_equiv
_atom_site_adp_type
_atom_site_occupancy
_atom_site_symmetry_multiplicity
_atom_site_calc_flag
_atom_site_refinement_flags
_atom_site_disorder_assembly
_atom_site_disorder_group
F5 F 1.01737(9) 0.58810(4) 0.28256(12) 0.0307(2) Uani 1 1 d . . .
F8 F 0.61455(8) 0.36627(4) 0.24754(12) 0.0318(2) Uani 1 1 d . . .
O1 O 0.72178(10) 0.61006(5) 0.28361(13) 0.0270(2) Uani 1 1 d . . .
N1 N 0.91350(12) 0.32611(6) 0.23116(15) 0.0234(2) Uani 1 1 d . . .
N4 N 1.13644(11) 0.44232(6) 0.24576(16) 0.0258(3) Uani 1 1 d . . .
N7 N 0.66490(12) 0.48629(6) 0.26243(15) 0.0239(2) Uani 1 1 d . . .
C2 C 1.08009(14) 0.31452(8) 0.2934(2) 0.0271(3) Uani 1 1 d . . .
C3 C 1.17653(15) 0.36778(8) 0.2010(2) 0.0279(3) Uani 1 1 d . . .
C5 C 0.92448(13) 0.52796(7) 0.26879(17) 0.0222(3) Uani 1 1 d . . .
C6 C 0.76803(14) 0.53997(7) 0.27170(17) 0.0225(3) Uani 1 1 d . . .
C8 C 0.72175(14) 0.42022(7) 0.25174(17) 0.0226(3) Uani 1 1 d . . .
C9 C 0.87262(13) 0.40017(7) 0.24252(16) 0.0205(3) Uani 1 1 d . . .
C10 C 0.98355(13) 0.45794(7) 0.25115(16) 0.0205(3) Uani 1 1 d . . .
C11 C 0.85435(17) 0.29089(8) 0.0516(2) 0.0291(3) Uani 1 1 d . . .
C12 C 1.25288(14) 0.49811(8) 0.2317(2) 0.0271(3) Uani 1 1 d . . .
C13 C 0.55974(15) 0.62073(8) 0.2969(2) 0.0295(3) Uani 1 1 d . . .
C14 C 0.53578(18) 0.70124(8) 0.3142(2) 0.0345(3) Uani 1 1 d . . .
H21 H 1.1045(16) 0.3199(8) 0.431(2) 0.023(3) Uiso 1 1 d . . .
H22 H 1.1053(17) 0.2648(9) 0.265(2) 0.027(4) Uiso 1 1 d . . .
H31 H 1.283(2) 0.3611(9) 0.247(2) 0.037(4) Uiso 1 1 d . . .
H32 H 1.1604(17) 0.3602(8) 0.066(2) 0.029(4) Uiso 1 1 d . . .
H111 H 0.8701(18) 0.2377(10) 0.066(2) 0.035(4) Uiso 1 1 d . . .
H112 H 0.744(2) 0.3009(8) 0.017(2) 0.035(4) Uiso 1 1 d . . .
H113 H 0.9044(18) 0.3102(8) -0.051(2) 0.031(4) Uiso 1 1 d . . .
H121 H 1.270(2) 0.5309(10) 0.339(3) 0.044(5) Uiso 1 1 d . . .
H122 H 1.229(2) 0.5249(10) 0.114(3) 0.045(5) Uiso 1 1 d . . .
H123 H 1.353(2) 0.4738(10) 0.231(2) 0.041(5) Uiso 1 1 d . . .
H131 H 0.4969(19) 0.5994(9) 0.186(2) 0.029(4) Uiso 1 1 d . . .
H132 H 0.537(2) 0.5940(9) 0.407(3) 0.040(4) Uiso 1 1 d . . .
H141 H 0.555(2) 0.7235(10) 0.205(3) 0.049(5) Uiso 1 1 d . . .
H142 H 0.428(2) 0.7097(9) 0.330(2) 0.038(4) Uiso 1 1 d . . .
H143 H 0.605(2) 0.7211(10) 0.425(3) 0.053(5) Uiso 1 1 d . . .

loop_
_atom_site_aniso_label
_atom_site_aniso_U_11
_atom_site_aniso_U_22
_atom_site_aniso_U_33
_atom_site_aniso_U_23
_atom_site_aniso_U_13
_atom_site_aniso_U_12
F5 0.0219(4) 0.0234(4) 0.0470(5) -0.0017(3) 0.0064(3) -0.0060(3)
F8 0.0201(4) 0.0251(5) 0.0516(5) -0.0022(3) 0.0103(3) -0.0064(3)
O1 0.0191(4) 0.0231(5) 0.0388(5) -0.0022(4) 0.0055(4) 0.0009(3)
N1 0.0208(5) 0.0214(6) 0.0278(5) 0.0000(4) 0.0039(4) 0.0000(4)
N4 0.0162(5) 0.0247(6) 0.0371(6) 0.0032(4) 0.0062(4) -0.0001(4)
N7 0.0174(5) 0.0238(6) 0.0309(6) -0.0017(4) 0.0050(4) -0.0015(4)
C2 0.0216(6) 0.0250(7) 0.0349(8) 0.0029(6) 0.0049(5) 0.0031(5)
C3 0.0182(6) 0.0288(7) 0.0375(8) 0.0006(6) 0.0069(5) 0.0038(5)
C5 0.0180(5) 0.0228(6) 0.0254(6) -0.0003(5) 0.0027(4) -0.0050(4)
C6 0.0198(5) 0.0237(7) 0.0241(6) -0.0012(5) 0.0036(4) 0.0010(4)
C8 0.0174(5) 0.0239(7) 0.0268(6) -0.0006(5) 0.0047(4) -0.0040(4)
C9 0.0187(5) 0.0213(7) 0.0214(6) 0.0007(4) 0.0033(4) -0.0010(4)
C10 0.0164(5) 0.0246(7) 0.0205(6) 0.0010(5) 0.0032(4) -0.0013(4)
C11 0.0276(7) 0.0275(8) 0.0323(7) -0.0053(5) 0.0056(5) -0.0026(5)
C12 0.0172(6) 0.0314(7) 0.0328(7) 0.0039(6) 0.0045(5) -0.0041(5)
C13 0.0196(6) 0.0301(8) 0.0394(8) -0.0019(6) 0.0061(5) 0.0035(5)
C14 0.0294(7) 0.0294(8) 0.0443(9) -0.0023(6) 0.0051(6) 0.0066(6)

loop_
_geom_bond_atom_site_label_1
_geom_bond_atom_site_label_2
_geom_bond_distance
_geom_bond_site_symmetry_2
_geom_bond_publ_flag
F5 C5 1.3624(14) . ?
F8 C8 1.3582(14) . ?
O1 C6 1.3541(15) . ?
O1 C13 1.4459(15) . ?
N1 C9 1.4100(16) . ?
N1 C2 1.4634(15) . ?
N1 C11 1.4662(17) . ?
N4 C10 1.3710(15) . ?
N4 C12 1.4571(16) . ?
N4 C3 1.4606(18) . ?
N7 C8 1.3164(16) . ?
N7 C6 1.3277(16) . ?
C2 C3 1.5153(19) . ?
C2 H21 0.985(15) . ?
C2 H22 0.968(16) . ?
C3 H31 0.943(17) . ?
C3 H32 0.976(16) . ?
C5 C6 1.3860(16) . ?
C5 C10 1.3972(18) . ?
C8 C9 1.3786(16) . ?
C9 C10 1.4291(16) . ?
C11 H111 0.989(17) . ?
C11 H112 0.974(17) . ?
C11 H113 0.985(16) . ?
C12 H121 0.972(19) . ?
C12 H122 0.973(19) . ?
C12 H123 0.984(18) . ?
C13 C14 1.499(2) . ?
C13 H131 0.975(15) . ?
C13 H132 0.980(18) . ?
C14 H141 0.93(2) . ?
C14 H142 0.982(17) . ?
C14 H143 0.99(2) . ?

loop_
_cod_related_entry_id
_cod_related_entry_database
_cod_related_entry_code
1 ChemSpider 9876221
